data_1508442
loop_
_publ_author_name
'He, Hua'
Tyson,Chauntae
'Bobev, Svilen'

_publ_section_title
;
 Synthesis and Crystal Structures of the Quaternary Zintl Phases
 RbNa8Ga3Pn6 (Pn = P, As) and Na10NbGaAs6
;
_journal_issue 2
_journal_name_full Crystals
_journal_page_first 213
_journal_page_last 223
_journal_paper_doi 10.3390/cryst2020213
_journal_volume 2
_journal_year 2012
_chemical_formula_moiety 'As6 Ga Nb, 10(Na)'
_chemical_formula_sum 'As6 Ga Na10 Nb'
_chemical_formula_weight 842.05
_chemical_name_systematic
; 
 ? 
;
_space_group_IT_number 14
_symmetry_cell_setting monoclinic
_symmetry_space_group_name_Hall '-P 2yn'
_symmetry_space_group_name_H-M 'P 1 21/n 1'
_atom_sites_solution_primary direct
_atom_sites_solution_secondary difmap
_audit_creation_method SHELXL-97
_cell_angle_alpha 90.00
_cell_angle_beta 90.9080(10)
_cell_angle_gamma 90.00
_cell_formula_units_Z 2
_cell_length_a 8.3243(7)
_cell_length_b 7.5173(6)
_cell_length_c 13.5465(11)
_cell_measurement_reflns_used 1948
_cell_measurement_temperature 200(2)
_cell_measurement_theta_max 27.48
_cell_measurement_theta_min 2.85
_cell_volume 847.58(12)
_computing_cell_refinement 'Bruker SMART'
_computing_data_collection 'Bruker SMART'
_computing_data_reduction 'Bruker SAINT'
_computing_molecular_graphics 'Bruker SHELXTL'
_computing_publication_material 'Bruker SHELXTL'
_computing_structure_refinement 'SHELXL-97 (Sheldrick, 1997)'
_computing_structure_solution 'SHELXS-97 (Sheldrick, 1990)'
_diffrn_ambient_temperature 200(2)
_diffrn_measured_fraction_theta_full 1.000
_diffrn_measured_fraction_theta_max 1.000
_diffrn_measurement_device_type 'CCD area detector'
_diffrn_measurement_method 'phi and omega scans'
_diffrn_radiation_monochromator graphite
_diffrn_radiation_source 'fine-focus sealed tube'
_diffrn_radiation_type MoK\a
_diffrn_radiation_wavelength 0.71073
_diffrn_reflns_av_R_equivalents 0.0528
_diffrn_reflns_av_sigmaI/netI 0.0366
_diffrn_reflns_limit_h_max 10
_diffrn_reflns_limit_h_min -10
_diffrn_reflns_limit_k_max 9
_diffrn_reflns_limit_k_min -9
_diffrn_reflns_limit_l_max 17
_diffrn_reflns_limit_l_min -17
_diffrn_reflns_number 10644
_diffrn_reflns_theta_full 27.48
_diffrn_reflns_theta_max 27.48
_diffrn_reflns_theta_min 2.85
_exptl_absorpt_coefficient_mu 14.113
_exptl_absorpt_correction_T_max 0.610
_exptl_absorpt_correction_T_min 0.446
_exptl_absorpt_correction_type multi-scan
_exptl_absorpt_process_details
;
SADABS (Sheldrick, 2003)
;
_exptl_crystal_colour black
_exptl_crystal_density_diffrn 3.299
_exptl_crystal_density_method 'not measured'
_exptl_crystal_description block
_exptl_crystal_F_000 760
_exptl_crystal_size_max 0.060
_exptl_crystal_size_mid 0.055
_exptl_crystal_size_min 0.035
_refine_diff_density_max 0.751
_refine_diff_density_min -0.578
_refine_diff_density_rms 0.159
_refine_ls_extinction_method none
_refine_ls_goodness_of_fit_ref 1.006
_refine_ls_matrix_type full
_refine_ls_number_parameters 82
_refine_ls_number_reflns 1948
_refine_ls_number_restraints 0
_refine_ls_restrained_S_all 1.006
_refine_ls_R_factor_all 0.0371
_refine_ls_R_factor_gt 0.0263
_refine_ls_shift/su_max 0.000
_refine_ls_shift/su_mean 0.000
_refine_ls_structure_factor_coef Fsqd
_refine_ls_weighting_details 'calc w=1/[\s^2^(Fo^2^)+(0.0176P)^2^+0.0000P] where P=(Fo^2^+2Fc^2^)/3'
_refine_ls_weighting_scheme calc
_refine_ls_wR_factor_gt 0.0464
_refine_ls_wR_factor_ref 0.0492
_reflns_number_gt 1600
_reflns_number_total 1948
_reflns_threshold_expression >2sigma(I)
_cod_data_source_file Na10NbGaAs6_crystals-02-00213-s001_DC180.cif
_cod_data_source_block I_chateigner_1508439
_cod_depositor_comments 'mistake in journal_issue, fixed'
_cod_original_sg_symbol_H-M 'P 21/n'
_cod_database_code 1508442

loop_
_symmetry_equiv_pos_as_xyz
'x, y, z'
'-x+1/2, y+1/2, -z+1/2'
'-x, -y, -z'
'x-1/2, -y-1/2, z-1/2'

loop_
_atom_site_label
_atom_site_type_symbol
_atom_site_fract_x
_atom_site_fract_y
_atom_site_fract_z
_atom_site_U_iso_or_equiv
_atom_site_adp_type
_atom_site_occupancy
_atom_site_symmetry_multiplicity
_atom_site_calc_flag
_atom_site_refinement_flags
Nb1 Nb 0.06992(5) 0.13674(5) 0.08157(3) 0.01352(10) Uani 0.50 1 d P
Ga1 Ga 0.06992(5) 0.13674(5) 0.08157(3) 0.01352(10) Uani 0.50 1 d P
As1 As -0.09288(5) 0.20310(6) -0.07314(3) 0.01469(11) Uani 1 1 d .
As2 As 0.34942(5) 0.25660(6) 0.07865(3) 0.01476(11) Uani 1 1 d .
As3 As -0.08669(5) 0.23151(6) 0.22715(3) 0.01577(11) Uani 1 1 d .
Na1 Na -0.1671(2) 0.5244(2) 0.08033(14) 0.0290(4) Uani 1 1 d .
Na2 Na -0.0771(2) -0.1555(2) 0.25859(12) 0.0209(4) Uani 1 1 d .
Na3 Na -0.4268(2) 0.3407(2) -0.08203(12) 0.0220(4) Uani 1 1 d .
Na4 Na 0.3135(2) -0.0164(2) 0.25699(13) 0.0247(4) Uani 1 1 d .
Na5 Na -0.3298(2) 0.0145(2) 0.09048(13) 0.0256(4) Uani 1 1 d .

loop_
_atom_site_aniso_label
_atom_site_aniso_U_11
_atom_site_aniso_U_22
_atom_site_aniso_U_33
_atom_site_aniso_U_23
_atom_site_aniso_U_13
_atom_site_aniso_U_12
Nb1 0.0124(2) 0.0137(2) 0.0145(2) 0.00138(17) 0.00049(16) 0.00028(16)
Ga1 0.0124(2) 0.0137(2) 0.0145(2) 0.00138(17) 0.00049(16) 0.00028(16)
As1 0.0159(2) 0.0134(2) 0.0147(2) 0.00113(17) -0.00193(17) 0.00003(17)
As2 0.0138(2) 0.0155(2) 0.0149(2) -0.00056(17) 0.00000(16) -0.00150(17)
As3 0.0164(2) 0.0168(2) 0.0140(2) -0.00133(18) 0.00039(17) 0.00030(18)
Na1 0.0262(10) 0.0238(10) 0.0367(11) 0.0070(8) -0.0088(8) -0.0045(8)
Na2 0.0198(9) 0.0236(10) 0.0193(9) 0.0019(7) 0.0016(7) -0.0003(7)
Na3 0.0185(9) 0.0250(10) 0.0224(9) -0.0006(8) -0.0001(7) -0.0003(8)
Na4 0.0235(10) 0.0230(10) 0.0276(10) 0.0046(8) 0.0008(8) 0.0010(8)
Na5 0.0237(10) 0.0239(10) 0.0291(10) -0.0026(8) -0.0005(8) -0.0018(8)

loop_
_atom_type_symbol
_atom_type_description
_atom_type_scat_dispersion_real
_atom_type_scat_dispersion_imag
_atom_type_scat_source
Na Na 0.0362 0.0249 'International Tables Vol C Tables 4.2.6.8 and 6.1.1.4'
Ga Ga 0.2307 1.6083 'International Tables Vol C Tables 4.2.6.8 and 6.1.1.4'
As As 0.0499 2.0058 'International Tables Vol C Tables 4.2.6.8 and 6.1.1.4'
Nb Nb -2.0727 0.6215 'International Tables Vol C Tables 4.2.6.8 and 6.1.1.4'

loop_
_geom_angle_atom_site_label_1
_geom_angle_atom_site_label_2
_geom_angle_atom_site_label_3
_geom_angle
_geom_angle_site_symmetry_1
_geom_angle_site_symmetry_3
As3 Nb1 As2 114.20(2) . .
As3 Nb1 As1 108.68(2) . .
As2 Nb1 As1 113.79(2) . .
As3 Nb1 As1 111.17(2) . 3
As2 Nb1 As1 106.78(2) . 3
As1 Nb1 As1 101.486(19) . 3
As3 Nb1 Nb1 122.60(2) . 3
As2 Nb1 Nb1 123.10(2) . 3
As1 Nb1 Nb1 51.255(15) . 3
As1 Nb1 Nb1 50.231(15) 3 3
As3 Nb1 Na4 81.54(3) . .
As2 Nb1 Na4 64.90(3) . .
As1 Nb1 Na4 168.36(4) . .
As1 Nb1 Na4 68.89(3) 3 .
Nb1 Nb1 Na4 118.79(4) 3 .
As3 Nb1 Na5 170.74(3) . 3
As2 Nb1 Na5 60.43(3) . 3
As1 Nb1 Na5 80.57(3) . 3
As1 Nb1 Na5 65.66(3) 3 3
Nb1 Nb1 Na5 62.84(3) 3 3
Na4 Nb1 Na5 89.24(4) . 3
As3 Nb1 Na5 62.04(3) . .
As2 Nb1 Na5 174.17(3) . .
As1 Nb1 Na5 65.01(3) . .
As1 Nb1 Na5 79.00(3) 3 .
Nb1 Nb1 Na5 61.10(3) 3 .
Na4 Nb1 Na5 117.53(4) . .
Na5 Nb1 Na5 123.94(3) 3 .
As3 Nb1 Na1 114.97(4) . 3_565
As2 Nb1 Na1 59.85(3) . 3_565
As1 Nb1 Na1 57.15(3) . 3_565
As1 Nb1 Na1 133.30(4) 3 3_565
Nb1 Nb1 Na1 96.91(3) 3 3_565
Na4 Nb1 Na1 124.34(4) . 3_565
Na5 Nb1 Na1 69.79(4) 3 3_565
Na5 Nb1 Na1 116.88(4) . 3_565
As3 Nb1 Na2 56.00(3) . .
As2 Nb1 Na2 125.13(3) . .
As1 Nb1 Na2 120.34(3) . .
As1 Nb1 Na2 55.28(3) 3 .
Nb1 Nb1 Na2 86.72(3) 3 .
Na4 Nb1 Na2 60.29(4) . .
Na5 Nb1 Na2 119.64(4) 3 .
Na5 Nb1 Na2 57.32(4) . .
Na1 Nb1 Na2 170.39(4) 3_565 .
As3 Nb1 Na1 57.68(3) . .
As2 Nb1 Na1 102.92(3) . .
As1 Nb1 Na1 62.58(3) . .
As1 Nb1 Na1 150.10(3) 3 .
Nb1 Nb1 Na1 109.19(3) 3 .
Na4 Nb1 Na1 128.98(4) . .
Na5 Nb1 Na1 129.51(5) 3 .
Na5 Nb1 Na1 71.36(4) . .
Na1 Nb1 Na1 61.62(6) 3_565 .
Na2 Nb1 Na1 108.79(4) . .
As3 Nb1 Na4 55.88(3) . 2
As2 Nb1 Na4 59.73(3) . 2
As1 Nb1 Na4 120.43(3) . 2
As1 Nb1 Na4 138.04(3) 3 2
Nb1 Nb1 Na4 171.53(3) 3 2
Na4 Nb1 Na4 69.656(19) . 2
Na5 Nb1 Na4 120.00(4) 3 2
Na5 Nb1 Na4 115.48(4) . 2
Na1 Nb1 Na4 77.55(4) 3_565 2
Na2 Nb1 Na4 97.78(4) . 2
Na1 Nb1 Na4 62.59(4) . 2
Nb1 As1 Ga1 78.514(19) . 3
Nb1 As1 Nb1 78.514(19) . 3
Ga1 As1 Nb1 0.000(18) 3 3
Nb1 As1 Na2 115.33(4) . 3
Ga1 As1 Na2 78.61(4) 3 3
Nb1 As1 Na2 78.61(4) 3 3
Nb1 As1 Na3 126.31(4) . .
Ga1 As1 Na3 114.58(4) 3 .
Nb1 As1 Na3 114.58(4) 3 .
Na2 As1 Na3 118.27(5) 3 .
Nb1 As1 Na1 77.46(4) . 3_565
Ga1 As1 Na1 128.91(4) 3 3_565
Nb1 As1 Na1 128.91(4) 3 3_565
Na2 As1 Na1 72.24(5) 3 3_565
Na3 As1 Na1 116.05(5) . 3_565
Nb1 As1 Na1 73.81(3) . .
Ga1 As1 Na1 141.56(4) 3 .
Nb1 As1 Na1 141.56(4) 3 .
Na2 As1 Na1 137.67(5) 3 .
Na3 As1 Na1 65.15(5) . .
Na1 As1 Na1 69.88(6) 3_565 .
Nb1 As1 Na5 71.18(3) . .
Ga1 As1 Na5 69.43(3) 3 .
Nb1 As1 Na5 69.43(3) 3 .
Na2 As1 Na5 145.53(5) 3 .
Na3 As1 Na5 66.96(5) . .
Na1 As1 Na5 139.16(5) 3_565 .
Na1 As1 Na5 76.63(4) . .
Nb1 As1 Na4 144.89(3) . 4_565
Ga1 As1 Na4 132.95(3) 3 4_565
Nb1 As1 Na4 132.95(3) 3 4_565
Na2 As1 Na4 67.01(5) 3 4_565
Na3 As1 Na4 61.51(4) . 4_565
Na1 As1 Na4 70.02(5) 3_565 4_565
Na1 As1 Na4 82.74(4) . 4_565
Na5 As1 Na4 128.47(4) . 4_565
Nb1 As1 Na4 143.88(3) . 3
Ga1 As1 Na4 65.99(3) 3 3
Nb1 As1 Na4 65.99(3) 3 3
Na2 As1 Na4 65.19(5) 3 3
Na3 As1 Na4 67.46(5) . 3
Na1 As1 Na4 130.39(5) 3_565 3
Na1 As1 Na4 132.35(4) . 3
Na5 As1 Na4 89.60(4) . 3
Na4 As1 Na4 70.743(17) 4_565 3
Nb1 As2 Na3 133.43(4) . 1_655
Nb1 As2 Na2 130.91(4) . 2
Na3 As2 Na2 95.58(5) 1_655 2
Nb1 As2 Na5 74.54(4) . 3
Na3 As2 Na5 67.60(5) 1_655 3
Na2 As2 Na5 136.93(5) 2 3
Nb1 As2 Na1 75.85(4) . 3_565
Na3 As2 Na1 71.41(5) 1_655 3_565
Na2 As2 Na1 134.59(5) 2 3_565
Na5 As2 Na1 79.26(5) 3 3_565
Nb1 As2 Na3 123.13(4) . 3_565
Na3 As2 Na3 70.63(5) 1_655 3_565
Na2 As2 Na3 68.89(5) 2 3_565
Na5 As2 Na3 132.00(5) 3 3_565
Na1 As2 Na3 65.73(5) 3_565 3_565
Nb1 As2 Na4 76.77(4) . 2
Na3 As2 Na4 133.80(5) 1_655 2
Na2 As2 Na4 68.16(5) 2 2
Na5 As2 Na4 150.96(5) 3 2
Na1 As2 Na4 89.52(5) 3_565 2
Na3 As2 Na4 63.17(5) 3_565 2
Nb1 As2 Na4 69.94(3) . .
Na3 As2 Na4 139.78(5) 1_655 .
Na2 As2 Na4 69.25(5) 2 .
Na5 As2 Na4 97.70(5) 3 .
Na1 As2 Na4 145.11(5) 3_565 .
Na3 As2 Na4 129.82(5) 3_565 .
Na4 As2 Na4 76.411(18) 2 .
Nb1 As2 Na5 124.43(4) . 1_655
Na3 As2 Na5 68.11(5) 1_655 1_655
Na2 As2 Na5 64.54(5) 2 1_655
Na5 As2 Na5 72.39(5) 3 1_655
Na1 As2 Na5 136.94(5) 3_565 1_655
Na3 As2 Na5 112.23(5) 3_565 1_655
Na4 As2 Na5 129.66(5) 2 1_655
Na4 As2 Na5 71.78(5) . 1_655
Nb1 As3 Na2 130.39(4) . 2_455
Nb1 As3 Na3 114.14(4) . 4_666
Na2 As3 Na3 114.50(5) 2_455 4_666
Nb1 As3 Na2 79.51(4) . .
Na2 As3 Na2 107.50(4) 2_455 .
Na3 As3 Na2 71.29(5) 4_666 .
Nb1 As3 Na4 80.18(4) . 2
Na2 As3 Na4 122.77(5) 2_455 2
Na3 As3 Na4 73.63(5) 4_666 2
Na2 As3 Na4 127.06(5) . 2
Nb1 As3 Na1 78.52(4) . .
Na2 As3 Na1 68.43(5) 2_455 .
Na3 As3 Na1 143.36(5) 4_666 .
Na2 As3 Na1 144.86(5) . .
Na4 As3 Na1 75.20(5) 2 .
Nb1 As3 Na5 74.17(4) . .
Na2 As3 Na5 65.61(5) 2_455 .
Na3 As3 Na5 133.95(5) 4_666 .
Na2 As3 Na5 65.89(5) . .
Na4 As3 Na5 148.45(5) 2 .
Na1 As3 Na5 81.87(5) . .
Nb1 As3 Na5 152.49(4) . 2_455
Na2 As3 Na5 63.71(4) 2_455 2_455
Na3 As3 Na5 64.15(5) 4_666 2_455
Na2 As3 Na5 121.88(5) . 2_455
Na4 As3 Na5 73.02(5) 2 2_455
Na1 As3 Na5 88.64(5) . 2_455
Na5 As3 Na5 128.35(3) . 2_455
As1 Na1 As3 111.54(6) 3_565 .
As1 Na1 As2 87.71(5) 3_565 3_565
As3 Na1 As2 160.75(7) . 3_565
As1 Na1 As1 110.12(6) 3_565 .
As3 Na1 As1 80.68(5) . .
As2 Na1 As1 92.65(5) 3_565 .
As1 Na1 Na3 136.16(7) 3_565 .
As3 Na1 Na3 105.30(6) . .
As2 Na1 Na3 57.21(4) 3_565 .
As1 Na1 Na3 53.31(4) . .
As1 Na1 Na2 139.98(7) 3_565 2_455
As3 Na1 Na2 54.37(4) . 2_455
As2 Na1 Na2 110.97(6) 3_565 2_455
As1 Na1 Na2 104.19(6) . 2_455
Na3 Na1 Na2 81.46(6) . 2_455
As1 Na1 Ga1 45.39(3) 3_565 3_565
As3 Na1 Ga1 153.75(6) . 3_565
As2 Na1 Ga1 44.30(3) 3_565 3_565
As1 Na1 Ga1 95.32(5) . 3_565
Na3 Na1 Ga1 92.41(5) . 3_565
Na2 Na1 Ga1 149.79(7) 2_455 3_565
As1 Na1 Nb1 45.39(3) 3_565 3_565
As3 Na1 Nb1 153.75(6) . 3_565
As2 Na1 Nb1 44.30(3) 3_565 3_565
As1 Na1 Nb1 95.32(5) . 3_565
Na3 Na1 Nb1 92.41(5) . 3_565
Na2 Na1 Nb1 149.79(7) 2_455 3_565
Ga1 Na1 Nb1 0.000(16) 3_565 3_565
As1 Na1 Na2 53.11(4) 3_565 1_565
As3 Na1 Na2 90.24(5) . 1_565
As2 Na1 Na2 102.30(6) 3_565 1_565
As1 Na1 Na2 156.28(7) . 1_565
Na3 Na1 Na2 150.22(7) . 1_565
Na2 Na1 Na2 87.67(5) 2_455 1_565
Ga1 Na1 Na2 83.17(5) 3_565 1_565
Nb1 Na1 Na2 83.17(5) 3_565 1_565
As1 Na1 Nb1 99.32(5) 3_565 .
As3 Na1 Nb1 43.80(3) . .
As2 Na1 Nb1 135.53(6) 3_565 .
As1 Na1 Nb1 43.61(3) . .
Na3 Na1 Nb1 91.01(5) . .
Na2 Na1 Nb1 91.42(5) 2_455 .
Ga1 Na1 Nb1 118.38(6) 3_565 .
Nb1 Na1 Nb1 118.38(6) 3_565 .
Na2 Na1 Nb1 117.04(5) 1_565 .
As1 Na1 Na3 119.89(6) 3_565 3_465
As3 Na1 Na3 113.92(6) . 3_465
As2 Na1 Na3 52.52(4) 3_565 3_465
As1 Na1 Na3 114.15(6) . 3_465
Na3 Na1 Na3 61.02(6) . 3_465
Na2 Na1 Na3 59.61(5) 2_455 3_465
Ga1 Na1 Na3 91.49(5) 3_565 3_465
Nb1 Na1 Na3 91.49(5) 3_565 3_465
Na2 Na1 Na3 89.57(6) 1_565 3_465
Nb1 Na1 Na3 140.78(6) . 3_465
As1 Na2 As3 119.74(6) 3 2_445
As1 Na2 As3 90.52(5) 3 .
As3 Na2 As3 105.79(5) 2_445 .
As1 Na2 As2 107.45(5) 3 2_545
As3 Na2 As2 119.11(6) 2_445 2_545
As3 Na2 As2 110.15(6) . 2_545
As1 Na2 Na5 124.01(7) 3 2_445
As3 Na2 Na5 60.66(4) 2_445 2_445
As3 Na2 Na5 145.45(7) . 2_445
As2 Na2 Na5 61.74(4) 2_545 2_445
As1 Na2 Na5 76.62(5) 3 .
As3 Na2 Na5 64.11(5) 2_445 .
As3 Na2 Na5 60.40(4) . .
As2 Na2 Na5 170.15(7) 2_545 .
Na5 Na2 Na5 123.89(6) 2_445 .
As1 Na2 Na1 158.13(7) 3 2_445
As3 Na2 Na1 57.20(4) 2_445 2_445
As3 Na2 Na1 71.32(5) . 2_445
As2 Na2 Na1 90.63(5) 2_545 2_445
Na5 Na2 Na1 75.14(5) 2_445 2_445
Na5 Na2 Na1 83.66(6) . 2_445
As1 Na2 Na4 63.81(4) 3 .
As3 Na2 Na4 176.46(7) 2_445 .
As3 Na2 Na4 73.74(5) . .
As2 Na2 Na4 58.31(4) 2_545 .
Na5 Na2 Na4 117.71(6) 2_445 .
Na5 Na2 Na4 117.98(6) . .
Na1 Na2 Na4 119.63(7) 2_445 .
As1 Na2 Na3 116.68(6) 3 4_666
As3 Na2 Na3 119.84(6) 2_445 4_666
As3 Na2 Na3 54.33(4) . 4_666
As2 Na2 Na3 57.43(4) 2_545 4_666
Na5 Na2 Na3 102.41(6) 2_445 4_666
Na5 Na2 Na3 112.72(7) . 4_666
Na1 Na2 Na3 62.70(5) 2_445 4_666
Na4 Na2 Na3 56.94(5) . 4_666
As1 Na2 Na1 54.65(4) 3 1_545
As3 Na2 Na1 69.55(5) 2_445 1_545
As3 Na2 Na1 125.32(6) . 1_545
As2 Na2 Na1 119.37(6) 2_545 1_545
Na5 Na2 Na1 81.99(6) 2_445 1_545
Na5 Na2 Na1 70.39(5) . 1_545
Na1 Na2 Na1 126.68(6) 2_445 1_545
Na4 Na2 Na1 113.67(6) . 1_545
Na3 Na2 Na1 170.61(7) 4_666 1_545
As1 Na2 Nb1 46.12(3) 3 .
As3 Na2 Nb1 124.96(5) 2_445 .
As3 Na2 Nb1 44.48(3) . .
As2 Na2 Nb1 115.18(5) 2_545 .
Na5 Na2 Nb1 169.58(6) 2_445 .
Na5 Na2 Nb1 60.85(4) . .
Na1 Na2 Nb1 115.23(6) 2_445 .
Na4 Na2 Nb1 57.21(4) . .
Na3 Na2 Nb1 82.51(5) 4_666 .
Na1 Na2 Nb1 91.86(5) 1_545 .
As3 Na3 As2 109.04(5) 4_565 1_455
As3 Na3 As1 112.48(6) 4_565 .
As2 Na3 As1 119.78(6) 1_455 .
As3 Na3 As2 106.55(5) 4_565 3_565
As2 Na3 As2 109.37(5) 1_455 3_565
As1 Na3 As2 98.38(5) . 3_565
As3 Na3 Na4 76.16(5) 4_565 4_565
As2 Na3 Na4 168.32(7) 1_455 4_565
As1 Na3 Na4 65.43(5) . 4_565
As2 Na3 Na4 58.95(4) 3_565 4_565
As3 Na3 Na5 63.76(5) 4_565 3_455
As2 Na3 Na5 57.80(4) 1_455 3_455
As1 Na3 Na5 106.81(6) . 3_455
As2 Na3 Na5 154.80(7) 3_565 3_455
Na4 Na3 Na5 132.56(7) 4_565 3_455
As3 Na3 Na1 158.46(7) 4_565 .
As2 Na3 Na1 90.71(6) 1_455 .
As1 Na3 Na1 61.55(5) . .
As2 Na3 Na1 57.06(4) 3_565 .
Na4 Na3 Na1 82.88(6) 4_565 .
Na5 Na3 Na1 137.11(7) 3_455 .
As3 Na3 Na2 54.38(4) 4_565 4_565
As2 Na3 Na2 112.56(6) 1_455 4_565
As1 Na3 Na2 126.79(6) . 4_565
As2 Na3 Na2 53.68(4) 3_565 4_565
Na4 Na3 Na2 61.36(5) 4_565 4_565
Na5 Na3 Na2 108.30(6) 3_455 4_565
Na1 Na3 Na2 110.71(6) . 4_565
As3 Na3 Na5 123.96(6) 4_565 .
As2 Na3 Na5 59.74(4) 1_455 .
As1 Na3 Na5 61.24(4) . .
As2 Na3 Na5 129.37(6) 3_565 .
Na4 Na3 Na5 126.66(7) 4_565 .
Na5 Na3 Na5 66.10(6) 3_455 .
Na1 Na3 Na5 73.09(5) . .
Na2 Na3 Na5 171.93(7) 4_565 .
As3 Na3 Na3 121.83(8) 4_565 3_465
As2 Na3 Na3 56.55(5) 1_455 3_465
As1 Na3 Na3 123.26(8) . 3_465
As2 Na3 Na3 52.82(5) 3_565 3_465
Na4 Na3 Na3 111.77(8) 4_565 3_465
Na5 Na3 Na3 110.51(8) 3_455 3_465
Na1 Na3 Na3 61.93(6) . 3_465
Na2 Na3 Na3 78.47(6) 4_565 3_465
Na5 Na3 Na3 97.79(7) . 3_465
As3 Na3 Na1 68.80(5) 4_565 3_465
As2 Na3 Na1 56.07(4) 1_455 3_465
As1 Na3 Na1 175.40(7) . 3_465
As2 Na3 Na1 85.29(5) 3_565 3_465
Na4 Na3 Na1 119.05(6) 4_565 3_465
Na5 Na3 Na1 69.55(5) 3_455 3_465
Na1 Na3 Na1 118.98(6) . 3_465
Na2 Na3 Na1 57.69(5) 4_565 3_465
Na5 Na3 Na1 114.26(6) . 3_465
Na3 Na3 Na1 57.04(5) 3_465 3_465
As3 Na3 Na4 53.52(4) 4_565 3
As2 Na3 Na4 121.58(6) 1_455 3
As1 Na3 Na4 61.80(4) . 3
As2 Na3 Na4 128.77(6) 3_565 3
Na4 Na3 Na4 70.03(4) 4_565 3
Na5 Na3 Na4 66.16(5) 3_455 3
Na1 Na3 Na4 123.14(6) . 3
Na2 Na3 Na4 98.76(6) 4_565 3
Na5 Na3 Na4 84.41(5) . 3
Na3 Na3 Na4 174.93(9) 3_465 3
Na1 Na3 Na4 117.88(6) 3_465 3
As3 Na4 As2 86.58(5) 2_545 2_545
As3 Na4 As2 112.66(5) 2_545 .
As2 Na4 As2 159.51(6) 2_545 .
As3 Na4 Na3 133.48(6) 2_545 4_666
As2 Na4 Na3 57.87(4) 2_545 4_666
As2 Na4 Na3 108.18(6) . 4_666
As3 Na4 Nb1 137.34(6) 2_545 .
As2 Na4 Nb1 115.67(5) 2_545 .
As2 Na4 Nb1 45.16(3) . .
Na3 Na4 Nb1 87.94(5) 4_666 .
As3 Na4 As1 103.18(5) 2_545 4_666
As2 Na4 As1 89.63(4) 2_545 4_666
As2 Na4 As1 92.53(4) . 4_666
Na3 Na4 As1 53.06(4) 4_666 4_666
Nb1 Na4 As1 112.31(5) . 4_666
As3 Na4 As1 101.25(5) 2_545 3
As2 Na4 As1 93.51(5) 2_545 3
As2 Na4 As1 76.41(4) . 3
Na3 Na4 As1 109.23(6) 4_666 3
Nb1 Na4 As1 45.12(2) . 3
As1 Na4 As1 155.50(6) 4_666 3
As3 Na4 Na2 122.19(6) 2_545 .
As2 Na4 Na2 53.53(4) 2_545 .
As2 Na4 Na2 107.61(6) . .
Na3 Na4 Na2 61.70(5) 4_666 .
Nb1 Na4 Na2 62.49(4) . .
As1 Na4 Na2 114.76(6) 4_666 .
As1 Na4 Na2 51.00(4) 3 .
As3 Na4 Na2 91.09(5) 2_545 2
As2 Na4 Na2 138.15(6) 2_545 2
As2 Na4 Na2 52.30(4) . 2
Na3 Na4 Na2 96.79(6) 4_666 2
Nb1 Na4 Na2 93.72(5) . 2
As1 Na4 Na2 50.33(4) 4_666 2
As1 Na4 Na2 127.76(6) 3 2
Na2 Na4 Na2 146.72(7) . 2
As3 Na4 Ga1 43.94(3) 2_545 2_545
As2 Na4 Ga1 43.50(2) 2_545 2_545
As2 Na4 Ga1 156.51(6) . 2_545
Na3 Na4 Ga1 92.89(5) 4_666 2_545
Nb1 Na4 Ga1 149.55(6) . 2_545
As1 Na4 Ga1 92.00(4) 4_666 2_545
As1 Na4 Ga1 106.91(5) 3 2_545
Na2 Na4 Ga1 91.27(5) . 2_545
Na2 Na4 Ga1 116.35(5) 2 2_545
As3 Na4 Nb1 43.94(3) 2_545 2_545
As2 Na4 Nb1 43.50(2) 2_545 2_545
As2 Na4 Nb1 156.51(6) . 2_545
Na3 Na4 Nb1 92.89(5) 4_666 2_545
Nb1 Na4 Nb1 149.55(6) . 2_545
As1 Na4 Nb1 92.00(4) 4_666 2_545
As1 Na4 Nb1 106.91(5) 3 2_545
Na2 Na4 Nb1 91.27(5) . 2_545
Na2 Na4 Nb1 116.35(5) 2 2_545
Ga1 Na4 Nb1 0.000(15) 2_545 2_545
As2 Na5 As3 143.43(6) 3 .
As2 Na5 As2 107.61(5) 3 1_455
As3 Na5 As2 104.96(5) . 1_455
As2 Na5 As1 79.03(4) 3 .
As3 Na5 As1 77.83(4) . .
As2 Na5 As1 103.07(5) 1_455 .
As2 Na5 Na2 161.33(7) 3 2_455
As3 Na5 Na2 53.73(4) . 2_455
As2 Na5 Na2 53.72(4) 1_455 2_455
As1 Na5 Na2 103.90(6) . 2_455
As2 Na5 Na2 106.34(6) 3 .
As3 Na5 Na2 53.71(4) . .
As2 Na5 Na2 139.64(7) 1_455 .
As1 Na5 Na2 104.23(6) . .
Na2 Na5 Na2 90.96(5) 2_455 .
As2 Na5 As3 96.89(5) 3 2_445
As3 Na5 As3 91.96(4) . 2_445
As2 Na5 As3 102.33(5) 1_455 2_445
As1 Na5 As3 154.31(6) . 2_445
Na2 Na5 As3 88.11(5) 2_455 2_445
Na2 Na5 As3 52.18(4) . 2_445
As2 Na5 Na3 54.59(4) 3 3_455
As3 Na5 Na3 144.00(7) . 3_455
As2 Na5 Na3 87.03(5) 1_455 3_455
As1 Na5 Na3 133.21(6) . 3_455
Na2 Na5 Na3 118.03(7) 2_455 3_455
Na2 Na5 Na3 95.32(6) . 3_455
As3 Na5 Na3 52.09(4) 2_445 3_455
As2 Na5 Nb1 45.03(3) 3 3
As3 Na5 Nb1 99.50(5) . 3
As2 Na5 Nb1 133.47(6) 1_455 3
As1 Na5 Nb1 44.92(3) . 3
Na2 Na5 Nb1 146.16(6) 2_455 3
Na2 Na5 Nb1 86.48(5) . 3
As3 Na5 Nb1 115.85(5) 2_445 3
Na3 Na5 Nb1 95.80(5) 3_455 3
As2 Na5 Ga1 45.03(3) 3 3
As3 Na5 Ga1 99.50(5) . 3
As2 Na5 Ga1 133.47(6) 1_455 3
As1 Na5 Ga1 44.92(3) . 3
Na2 Na5 Ga1 146.16(6) 2_455 3
Na2 Na5 Ga1 86.48(5) . 3
As3 Na5 Ga1 115.85(5) 2_445 3
Na3 Na5 Ga1 95.80(5) 3_455 3
Nb1 Na5 Ga1 0.000(10) 3 3
As2 Na5 Nb1 100.98(5) 3 .
As3 Na5 Nb1 43.79(2) . .
As2 Na5 Nb1 130.05(6) 1_455 .
As1 Na5 Nb1 43.81(2) . .
Na2 Na5 Nb1 93.28(5) 2_455 .
Na2 Na5 Nb1 61.83(4) . .
As3 Na5 Nb1 114.01(5) 2_445 .
Na3 Na5 Nb1 142.41(6) 3_455 .
Nb1 Na5 Nb1 56.06(3) 3 .
Ga1 Na5 Nb1 56.06(3) 3 .

loop_
_geom_bond_atom_site_label_1
_geom_bond_atom_site_label_2
_geom_bond_distance
_geom_bond_site_symmetry_2
Nb1 As3 2.4855(6) .
Nb1 As2 2.4959(6) .
Nb1 As1 2.5274(6) .
Nb1 As1 2.5645(6) 3
Nb1 Nb1 3.2223(8) 3
Nb1 Na4 3.3062(18) .
Nb1 Na5 3.4005(18) 3
Nb1 Na5 3.4557(18) .
Nb1 Na1 3.4653(19) 3_565
Nb1 Na2 3.4881(17) .
Nb1 Na1 3.5190(19) .
Nb1 Na4 3.5296(17) 2
As1 Ga1 2.5645(6) 3
As1 Nb1 2.5645(6) 3
As1 Na2 2.9246(17) 3
As1 Na3 2.9663(17) .
As1 Na1 2.9824(18) 3_565
As1 Na1 3.252(2) .
As1 Na5 3.3092(18) .
As1 Na4 3.3749(18) 4_565
As1 Na4 3.3766(18) 3
As2 Na3 2.9557(17) 1_655
As2 Na2 2.9593(17) 2
As2 Na5 3.0686(18) 3
As2 Na1 3.0901(18) 3_565
As2 Na3 3.0954(18) 3_565
As2 Na4 3.1314(17) 2
As2 Na4 3.1874(17) .
As2 Na5 3.2336(18) 1_655
As3 Na2 2.9343(17) 2_455
As3 Na3 2.9393(17) 4_666
As3 Na2 2.9410(18) .
As3 Na4 2.9656(18) 2
As3 Na1 3.0346(18) .
As3 Na5 3.1725(18) .
As3 Na5 3.3416(18) 2_455
Na1 As1 2.9824(18) 3_565
Na1 As2 3.0901(18) 3_565
Na1 Na3 3.357(2) .
Na1 Na2 3.358(3) 2_455
Na1 Ga1 3.4653(19) 3_565
Na1 Nb1 3.4653(19) 3_565
Na1 Na2 3.482(3) 1_565
Na1 Na3 3.530(2) 3_465
Na2 As1 2.9245(17) 3
Na2 As3 2.9343(17) 2_445
Na2 As2 2.9593(17) 2_545
Na2 Na5 3.315(2) 2_445
Na2 Na5 3.330(2) .
Na2 Na1 3.358(3) 2_445
Na2 Na4 3.416(2) .
Na2 Na3 3.427(2) 4_666
Na2 Na1 3.482(3) 1_545
Na3 As3 2.9392(17) 4_565
Na3 As2 2.9557(17) 1_455
Na3 As2 3.0953(18) 3_565
Na3 Na4 3.262(2) 4_565
Na3 Na5 3.353(2) 3_455
Na3 Na2 3.427(2) 4_565
Na3 Na5 3.474(2) .
Na3 Na3 3.500(3) 3_465
Na3 Na1 3.530(2) 3_465
Na3 Na4 3.539(2) 3
Na4 As3 2.9655(18) 2_545
Na4 As2 3.1314(17) 2_545
Na4 Na3 3.262(2) 4_666
Na4 As1 3.3749(18) 4_666
Na4 As1 3.3766(18) 3
Na4 Na2 3.497(2) 2
Na4 Ga1 3.5296(17) 2_545
Na4 Nb1 3.5296(17) 2_545
Na5 As2 3.0687(18) 3
Na5 As2 3.2336(18) 1_455
Na5 Na2 3.315(2) 2_455
Na5 As3 3.3416(18) 2_445
Na5 Na3 3.353(2) 3_455
Na5 Nb1 3.4004(18) 3
Na5 Ga1 3.4004(18) 3
